data_7001169
loop_
_publ_author_name
'Berthet, Jean-Claude'
'Siffredi, G\'erald'
'Thu\'ery, Pierre'
'Ephritikhine, Michel'

_publ_section_title
;
 Synthesis and crystal structure of pentavalent uranyl complexes. The
 remarkable stability of UO2X (X = I, SO3CF3) in non-aqueous solutions
;
_journal_issue 18
_journal_name_full 'Dalton Transactions'
_journal_page_first 3478
_journal_page_last 3494
_journal_paper_doi 10.1039/b820659g
_journal_year 2009
_chemical_formula_moiety 'C62 H60 F6 N12 O10 S2 Tl U2, C F3 O3 S, C5 H5 N'
_chemical_formula_sum 'C68 H65 F9 N13 O13 S3 Tl U2'
_chemical_formula_weight 2219.94
_space_group_IT_number 19
_symmetry_cell_setting orthorhombic
_symmetry_space_group_name_Hall 'P 2ac 2ab'
_symmetry_space_group_name_H-M 'P 21 21 21'
_atom_sites_solution_hydrogens geom
_atom_sites_solution_primary direct
_atom_sites_solution_secondary difmap
_audit_creation_method SHELXL-97
_cell_angle_alpha 90.00
_cell_angle_beta 90.00
_cell_angle_gamma 90.00
_cell_formula_units_Z 4
_cell_length_a 19.1433(5)
_cell_length_b 19.9724(5)
_cell_length_c 20.6551(7)
_cell_measurement_reflns_used 175501
_cell_measurement_temperature 100(2)
_cell_measurement_theta_max 25.68
_cell_measurement_theta_min 2.13
_cell_volume 7897.2(4)
_computing_cell_refinement 'HKL2000 (Otwinowski & Minor, 1997)'
_computing_data_collection 'COLLECT (Nonius, 1998)'
_computing_data_reduction 'HKL2000 (Otwinowski & Minor, 1997)'
_computing_molecular_graphics 'SHELXTL (Sheldrick, 1999)'
_computing_publication_material 'SHELXTL (Sheldrick, 1999); PLATON (Spek, 2003)'
_computing_structure_refinement 'SHELXL-97 (Sheldrick, 1997)'
_computing_structure_solution 'SHELXS-97 (Sheldrick, 1997)'
_diffrn_ambient_temperature 100(2)
_diffrn_measured_fraction_theta_full 0.999
_diffrn_measured_fraction_theta_max 0.999
_diffrn_measurement_device_type 'Nonius Kappa-CCD area-detector diffractometer'
_diffrn_measurement_method 'two \f and three \w scans with 2\% steps (213 frames)'
_diffrn_radiation_monochromator graphite
_diffrn_radiation_source 'fine-focus sealed tube'
_diffrn_radiation_type MoK\a
_diffrn_radiation_wavelength 0.71073
_diffrn_reflns_av_R_equivalents 0.0434
_diffrn_reflns_av_sigmaI/netI 0.0412
_diffrn_reflns_limit_h_max 23
_diffrn_reflns_limit_h_min -23
_diffrn_reflns_limit_k_max 24
_diffrn_reflns_limit_k_min -24
_diffrn_reflns_limit_l_max 25
_diffrn_reflns_limit_l_min -25
_diffrn_reflns_number 175501
_diffrn_reflns_theta_full 25.68
_diffrn_reflns_theta_max 25.68
_diffrn_reflns_theta_min 2.13
_diffrn_standards_decay_% 0
_diffrn_standards_interval_time 0
_diffrn_standards_number 0
_exptl_absorpt_coefficient_mu 6.294
_exptl_absorpt_correction_T_max 0.604
_exptl_absorpt_correction_T_min 0.248
_exptl_absorpt_correction_type multi-scan
_exptl_absorpt_process_details 'SCALEPACK (Otwinowski & Minor, 1997)'
_exptl_crystal_colour 'translucent dark orange'
_exptl_crystal_density_diffrn 1.867
_exptl_crystal_density_method 'not measured'
_exptl_crystal_description platelet
_exptl_crystal_F_000 4248
_exptl_crystal_size_max 0.17
_exptl_crystal_size_mid 0.15
_exptl_crystal_size_min 0.08
_refine_diff_density_max 1.228
_refine_diff_density_min -1.091
_refine_diff_density_rms 0.102
_refine_ls_abs_structure_details 'Flack H D (1983), Acta Cryst. A39, 876-881'
_refine_ls_abs_structure_Flack -0.007(4)
_refine_ls_extinction_method none
_refine_ls_goodness_of_fit_ref 1.014
_refine_ls_hydrogen_treatment constr
_refine_ls_matrix_type full
_refine_ls_number_parameters 983
_refine_ls_number_reflns 14973
_refine_ls_number_restraints 0
_refine_ls_restrained_S_all 1.014
_refine_ls_R_factor_all 0.0389
_refine_ls_R_factor_gt 0.0301
_refine_ls_shift/su_max 0.001
_refine_ls_shift/su_mean 0.000
_refine_ls_structure_factor_coef Fsqd
_refine_ls_weighting_details 'calc w=1/[\s^2^(Fo^2^)+(0.0346P)^2^+0.8059P] where P=(Fo^2^+2Fc^2^)/3'
_refine_ls_weighting_scheme calc
_refine_ls_wR_factor_gt 0.0611
_refine_ls_wR_factor_ref 0.0636
_reflns_number_gt 13364
_reflns_number_total 14973
_reflns_threshold_expression >2sigma(I)
_cod_data_source_file b820659g.txt
_cod_data_source_block 6.py
_cod_database_code 7001169

loop_
_symmetry_equiv_pos_as_xyz
'x, y, z'
'-x+1/2, -y, z+1/2'
'-x, y+1/2, -z+1/2'
'x+1/2, -y+1/2, -z'

loop_
_atom_site_label
_atom_site_type_symbol
_atom_site_fract_x
_atom_site_fract_y
_atom_site_fract_z
_atom_site_U_iso_or_equiv
_atom_site_adp_type
_atom_site_occupancy
_atom_site_symmetry_multiplicity
_atom_site_calc_flag
_atom_site_refinement_flags
_atom_site_disorder_assembly
_atom_site_disorder_group
U1 U 0.235138(12) 0.469497(10) 0.970297(11) 0.02783(6) Uani 1 1 d . . .
U2 U -0.230608(11) 0.501594(10) 0.852518(10) 0.02454(5) Uani 1 1 d . . .
Tl Tl 0.002485(12) 0.487066(11) 0.910986(11) 0.02960(6) Uani 1 1 d . . .
S1 S 0.03610(8) 0.67630(7) 0.86351(8) 0.0328(4) Uani 1 1 d . . .
S2 S -0.01071(8) 0.28335(7) 0.92911(8) 0.0318(3) Uani 1 1 d . . .
S3 S 0.49741(10) 0.27740(8) 0.70789(10) 0.0454(4) Uani 1 1 d . . .
O1 O 0.1455(2) 0.4917(2) 0.94695(19) 0.0319(9) Uani 1 1 d . . .
O2 O 0.3231(2) 0.4454(2) 0.9958(2) 0.0341(10) Uani 1 1 d . . .
O3 O -0.13941(19) 0.49626(19) 0.87910(18) 0.0298(9) Uani 1 1 d . . .
O4 O -0.32164(19) 0.5065(2) 0.82609(19) 0.0294(9) Uani 1 1 d . . .
O5 O -0.0079(2) 0.61702(19) 0.8605(2) 0.0412(11) Uani 1 1 d . . .
O6 O 0.0057(2) 0.7354(2) 0.8351(2) 0.0465(12) Uani 1 1 d . . .
O7 O 0.1083(2) 0.6643(2) 0.8494(3) 0.0441(12) Uani 1 1 d . . .
O8 O -0.0120(3) 0.3444(2) 0.8919(3) 0.0599(16) Uani 1 1 d . . .
O9 O -0.0461(2) 0.2870(2) 0.9901(2) 0.0393(11) Uani 1 1 d . . .
O10 O 0.0555(2) 0.2489(3) 0.9297(2) 0.0479(13) Uani 1 1 d . . .
O11 O 0.4962(3) 0.2953(3) 0.6387(3) 0.0655(15) Uani 1 1 d . . .
O12 O 0.4316(3) 0.2833(3) 0.7378(3) 0.0582(15) Uani 1 1 d . . .
O13 O 0.5555(2) 0.3052(2) 0.7431(2) 0.0414(11) Uani 1 1 d . . .
N1 N 0.2118(3) 0.5230(2) 1.0831(3) 0.0343(12) Uani 1 1 d . . .
N2 N 0.2824(3) 0.5932(2) 0.9703(3) 0.0328(12) Uani 1 1 d . . .
N3 N 0.2747(3) 0.5088(2) 0.8548(2) 0.0322(11) Uani 1 1 d . . .
N4 N 0.2319(3) 0.3647(2) 0.8942(2) 0.0314(11) Uani 1 1 d . . .
N5 N 0.1876(2) 0.3751(2) 1.0459(2) 0.0277(11) Uani 1 1 d . . .
N6 N -0.2650(3) 0.5438(2) 0.9675(2) 0.0300(10) Uani 1 1 d . . .
N7 N -0.2324(3) 0.6329(2) 0.8558(3) 0.0334(11) Uani 1 1 d . . .
N8 N -0.1811(2) 0.5425(2) 0.7432(2) 0.0292(11) Uani 1 1 d . . .
N9 N -0.2212(2) 0.3944(2) 0.7810(2) 0.0284(11) Uani 1 1 d . . .
N10 N -0.2551(2) 0.3988(2) 0.9254(2) 0.0267(11) Uani 1 1 d . . .
N11 N 0.0449(3) 0.4604(3) 0.7741(3) 0.0405(14) Uani 1 1 d . . .
N12 N -0.0420(3) 0.4939(3) 1.0539(3) 0.0401(13) Uani 1 1 d . . .
F1 F 0.0753(3) 0.7476(2) 0.9634(3) 0.0895(18) Uani 1 1 d . . .
F2 F 0.0609(2) 0.6436(2) 0.9841(2) 0.0585(12) Uani 1 1 d . . .
F3 F -0.0289(2) 0.7063(3) 0.9709(2) 0.0735(15) Uani 1 1 d . . .
F4 F -0.0695(3) 0.16708(18) 0.9077(2) 0.0684(15) Uani 1 1 d . . .
F5 F -0.13081(18) 0.2507(2) 0.87613(19) 0.0450(10) Uani 1 1 d . . .
F6 F -0.0403(2) 0.2207(2) 0.82136(19) 0.0593(12) Uani 1 1 d . . .
F7 F 0.4685(3) 0.1569(2) 0.6683(3) 0.0831(17) Uani 1 1 d . . .
F8 F 0.5155(3) 0.1622(2) 0.7633(3) 0.0707(14) Uani 1 1 d . . .
F9 F 0.5779(2) 0.1770(2) 0.6788(2) 0.0628(13) Uani 1 1 d . . .
C1 C 0.1495(3) 0.5503(3) 1.0974(3) 0.0375(15) Uani 1 1 d . . .
H1 H 0.1123 0.5431 1.0692 0.045 Uiso 1 1 calc R . .
C2 C 0.1384(4) 0.5882(3) 1.1517(4) 0.0431(17) Uani 1 1 d . . .
H2 H 0.0952 0.6080 1.1591 0.052 Uiso 1 1 calc R . .
C3 C 0.1922(4) 0.5967(3) 1.1952(4) 0.0457(18) Uani 1 1 d . . .
H3 H 0.1855 0.6216 1.2327 0.055 Uiso 1 1 calc R . .
C4 C 0.2556(4) 0.5681(3) 1.1824(3) 0.0412(17) Uani 1 1 d . . .
H4 H 0.2927 0.5735 1.2110 0.049 Uiso 1 1 calc R . .
C5 C 0.2636(3) 0.5314(3) 1.1273(3) 0.0355(14) Uani 1 1 d . . .
H5 H 0.3066 0.5112 1.1196 0.043 Uiso 1 1 calc R . .
C6 C 0.2404(4) 0.6455(3) 0.9576(3) 0.0397(16) Uani 1 1 d . . .
H6 H 0.1926 0.6382 0.9538 0.048 Uiso 1 1 calc R . .
C7 C 0.2660(4) 0.7099(3) 0.9498(3) 0.0460(17) Uani 1 1 d . . .
H7 H 0.2358 0.7453 0.9418 0.055 Uiso 1 1 calc R . .
C8 C 0.3378(4) 0.7208(4) 0.9542(4) 0.051(2) Uani 1 1 d . . .
H8 H 0.3562 0.7635 0.9487 0.061 Uiso 1 1 calc R . .
C9 C 0.3807(4) 0.6676(4) 0.9668(4) 0.0486(18) Uani 1 1 d . . .
H9 H 0.4288 0.6736 0.9700 0.058 Uiso 1 1 calc R . .
C10 C 0.3513(3) 0.6036(3) 0.9748(3) 0.0378(15) Uani 1 1 d . . .
H10 H 0.3805 0.5675 0.9835 0.045 Uiso 1 1 calc R . .
C11 C 0.2345(3) 0.5493(3) 0.8204(3) 0.0343(14) Uani 1 1 d . . .
H11 H 0.1888 0.5566 0.8341 0.041 Uiso 1 1 calc R . .
C12 C 0.2573(3) 0.5810(3) 0.7654(3) 0.0363(15) Uani 1 1 d . . .
H12 H 0.2270 0.6078 0.7416 0.044 Uiso 1 1 calc R . .
C13 C 0.3251(4) 0.5729(3) 0.7458(3) 0.0397(16) Uani 1 1 d . . .
H13 H 0.3421 0.5952 0.7095 0.048 Uiso 1 1 calc R . .
C14 C 0.3682(3) 0.5303(3) 0.7813(3) 0.0369(15) Uani 1 1 d . . .
H14 H 0.4142 0.5229 0.7686 0.044 Uiso 1 1 calc R . .
C15 C 0.3415(3) 0.4994(3) 0.8356(3) 0.0297(13) Uani 1 1 d . . .
H15 H 0.3703 0.4714 0.8597 0.036 Uiso 1 1 calc R . .
C16 C 0.2919(3) 0.3312(3) 0.8822(3) 0.0347(15) Uani 1 1 d . . .
H16 H 0.3320 0.3434 0.9048 0.042 Uiso 1 1 calc R . .
C17 C 0.2962(4) 0.2788(3) 0.8371(4) 0.0448(19) Uani 1 1 d . . .
H17 H 0.3383 0.2574 0.8286 0.054 Uiso 1 1 calc R . .
C18 C 0.2348(5) 0.2602(3) 0.8056(3) 0.0476(19) Uani 1 1 d . . .
H18 H 0.2350 0.2245 0.7767 0.057 Uiso 1 1 calc R . .
C19 C 0.1748(4) 0.2943(3) 0.8171(3) 0.0409(17) Uani 1 1 d . . .
H19 H 0.1340 0.2831 0.7952 0.049 Uiso 1 1 calc R . .
C20 C 0.1749(3) 0.3460(3) 0.8621(3) 0.0320(14) Uani 1 1 d . . .
H20 H 0.1333 0.3685 0.8702 0.038 Uiso 1 1 calc R . .
C21 C 0.2318(3) 0.3419(3) 1.0848(3) 0.0294(12) Uani 1 1 d . . .
H21 H 0.2795 0.3502 1.0813 0.035 Uiso 1 1 calc R . .
C22 C 0.2087(3) 0.2957(3) 1.1301(3) 0.0305(14) Uani 1 1 d . . .
H22 H 0.2407 0.2730 1.1559 0.037 Uiso 1 1 calc R . .
C23 C 0.1385(3) 0.2833(3) 1.1367(3) 0.0341(15) Uani 1 1 d . . .
H23 H 0.1222 0.2535 1.1678 0.041 Uiso 1 1 calc R . .
C24 C 0.0925(3) 0.3167(3) 1.0957(3) 0.0342(15) Uani 1 1 d . . .
H24 H 0.0447 0.3086 1.0979 0.041 Uiso 1 1 calc R . .
C25 C 0.1192(3) 0.3620(3) 1.0514(3) 0.0330(15) Uani 1 1 d . . .
H25 H 0.0882 0.3844 1.0243 0.040 Uiso 1 1 calc R . .
C26 C -0.2169(3) 0.5601(3) 1.0118(3) 0.0394(16) Uani 1 1 d . . .
H26 H -0.1700 0.5543 1.0016 0.047 Uiso 1 1 calc R . .
C27 C -0.2342(4) 0.5854(3) 1.0725(3) 0.0470(17) Uani 1 1 d . . .
H27 H -0.1994 0.5964 1.1021 0.056 Uiso 1 1 calc R . .
C28 C -0.3022(4) 0.5938(4) 1.0878(4) 0.055(2) Uani 1 1 d . . .
H28 H -0.3146 0.6105 1.1282 0.067 Uiso 1 1 calc R . .
C29 C -0.3537(4) 0.5775(4) 1.0428(4) 0.0501(19) Uani 1 1 d . . .
H29 H -0.4008 0.5835 1.0522 0.060 Uiso 1 1 calc R . .
C30 C -0.3325(3) 0.5522(3) 0.9839(3) 0.0355(15) Uani 1 1 d . . .
H30 H -0.3666 0.5402 0.9540 0.043 Uiso 1 1 calc R . .
C31 C -0.2935(3) 0.6648(3) 0.8571(3) 0.0369(15) Uani 1 1 d . . .
H31 H -0.3339 0.6405 0.8485 0.044 Uiso 1 1 calc R . .
C32 C -0.2999(4) 0.7332(3) 0.8708(4) 0.0411(17) Uani 1 1 d . . .
H32 H -0.3433 0.7541 0.8708 0.049 Uiso 1 1 calc R . .
C33 C -0.2400(4) 0.7687(3) 0.8842(3) 0.0473(19) Uani 1 1 d . . .
H33 H -0.2423 0.8139 0.8948 0.057 Uiso 1 1 calc R . .
C34 C -0.1756(4) 0.7358(3) 0.8816(4) 0.0448(18) Uani 1 1 d . . .
H34 H -0.1342 0.7588 0.8890 0.054 Uiso 1 1 calc R . .
C35 C -0.1751(3) 0.6688(3) 0.8679(3) 0.0360(16) Uani 1 1 d . . .
H35 H -0.1322 0.6470 0.8670 0.043 Uiso 1 1 calc R . .
C36 C -0.2204(3) 0.5479(3) 0.6887(3) 0.0366(15) Uani 1 1 d . . .
H36 H -0.2645 0.5284 0.6880 0.044 Uiso 1 1 calc R . .
C37 C -0.1970(4) 0.5817(4) 0.6338(3) 0.0458(18) Uani 1 1 d . . .
H37 H -0.2247 0.5841 0.5969 0.055 Uiso 1 1 calc R . .
C38 C -0.1322(4) 0.6114(4) 0.6353(4) 0.0462(18) Uani 1 1 d . . .
H38 H -0.1156 0.6349 0.5996 0.055 Uiso 1 1 calc R . .
C39 C -0.0924(3) 0.6058(3) 0.6903(3) 0.0390(16) Uani 1 1 d . . .
H39 H -0.0485 0.6256 0.6923 0.047 Uiso 1 1 calc R . .
C40 C -0.1177(3) 0.5712(3) 0.7421(3) 0.0349(15) Uani 1 1 d . . .
H40 H -0.0896 0.5673 0.7786 0.042 Uiso 1 1 calc R . .
C41 C -0.1588(3) 0.3663(3) 0.7688(3) 0.0323(14) Uani 1 1 d . . .
H41 H -0.1188 0.3875 0.7840 0.039 Uiso 1 1 calc R . .
C42 C -0.1514(3) 0.3067(3) 0.7343(3) 0.0341(15) Uani 1 1 d . . .
H42 H -0.1076 0.2879 0.7274 0.041 Uiso 1 1 calc R . .
C43 C -0.2116(3) 0.2763(3) 0.7105(3) 0.0360(16) Uani 1 1 d . . .
H43 H -0.2083 0.2367 0.6870 0.043 Uiso 1 1 calc R . .
C44 C -0.2761(3) 0.3048(3) 0.7217(3) 0.0313(14) Uani 1 1 d . . .
H44 H -0.3165 0.2850 0.7057 0.038 Uiso 1 1 calc R . .
C45 C -0.2794(3) 0.3647(3) 0.7580(3) 0.0255(13) Uani 1 1 d . . .
H45 H -0.3227 0.3840 0.7663 0.031 Uiso 1 1 calc R . .
C46 C -0.2041(3) 0.3661(3) 0.9560(3) 0.0305(14) Uani 1 1 d . . .
H46 H -0.1580 0.3781 0.9478 0.037 Uiso 1 1 calc R . .
C47 C -0.2173(3) 0.3141(3) 1.0003(3) 0.0299(14) Uani 1 1 d . . .
H47 H -0.1809 0.2924 1.0215 0.036 Uiso 1 1 calc R . .
C48 C -0.2854(3) 0.2963(3) 1.0112(3) 0.0353(15) Uani 1 1 d . . .
H48 H -0.2957 0.2620 1.0401 0.042 Uiso 1 1 calc R . .
C49 C -0.3385(3) 0.3290(3) 0.9796(3) 0.0260(13) Uani 1 1 d . . .
H49 H -0.3849 0.3175 0.9870 0.031 Uiso 1 1 calc R . .
C50 C -0.3217(3) 0.3793(3) 0.9367(3) 0.0288(14) Uani 1 1 d . . .
H50 H -0.3576 0.4008 0.9145 0.035 Uiso 1 1 calc R . .
C51 C 0.0603(3) 0.5129(3) 0.7367(3) 0.0385(15) Uani 1 1 d . . .
H51 H 0.0715 0.5530 0.7570 0.046 Uiso 1 1 calc R . .
C52 C 0.0607(3) 0.5113(3) 0.6704(3) 0.0376(15) Uani 1 1 d . . .
H52 H 0.0717 0.5495 0.6468 0.045 Uiso 1 1 calc R . .
C53 C 0.0445(4) 0.4524(3) 0.6394(4) 0.0438(17) Uani 1 1 d . . .
H53 H 0.0445 0.4496 0.5945 0.053 Uiso 1 1 calc R . .
C54 C 0.0281(4) 0.3971(3) 0.6774(4) 0.0412(16) Uani 1 1 d . . .
H54 H 0.0164 0.3564 0.6585 0.049 Uiso 1 1 calc R . .
C55 C 0.0296(3) 0.4040(3) 0.7438(4) 0.0432(18) Uani 1 1 d . . .
H55 H 0.0192 0.3666 0.7689 0.052 Uiso 1 1 calc R . .
C56 C -0.0436(3) 0.5454(3) 1.0946(4) 0.0429(16) Uani 1 1 d . . .
H56 H -0.0298 0.5870 1.0788 0.052 Uiso 1 1 calc R . .
C57 C -0.0643(3) 0.5417(3) 1.1585(3) 0.0400(16) Uani 1 1 d . . .
H57 H -0.0645 0.5796 1.1847 0.048 Uiso 1 1 calc R . .
C58 C -0.0847(3) 0.4804(4) 1.1824(3) 0.0446(17) Uani 1 1 d . . .
H58 H -0.0986 0.4754 1.2253 0.054 Uiso 1 1 calc R . .
C59 C -0.0839(4) 0.4265(3) 1.1402(4) 0.0443(17) Uani 1 1 d . . .
H59 H -0.0976 0.3843 1.1546 0.053 Uiso 1 1 calc R . .
C60 C -0.0633(3) 0.4351(3) 1.0786(4) 0.0420(17) Uani 1 1 d . . .
H60 H -0.0638 0.3980 1.0513 0.050 Uiso 1 1 calc R . .
C61 C 0.0357(4) 0.6943(4) 0.9494(4) 0.0485(19) Uani 1 1 d . . .
C62 C -0.0648(4) 0.2285(3) 0.8810(3) 0.0396(17) Uani 1 1 d . . .
C63 C 0.5162(4) 0.1896(4) 0.7032(4) 0.054(2) Uani 1 1 d . . .
N13 N 0.5036(3) 0.4924(3) 0.9480(3) 0.0480(14) Uani 1 1 d . . .
C64 C 0.4850(3) 0.4343(3) 0.9765(4) 0.0399(16) Uani 1 1 d . . .
H64 H 0.4754 0.4344 1.0206 0.048 Uiso 1 1 calc R . .
C65 C 0.4796(3) 0.3737(3) 0.9426(3) 0.0393(16) Uani 1 1 d . . .
H65 H 0.4661 0.3347 0.9638 0.047 Uiso 1 1 calc R . .
C66 C 0.4945(4) 0.3731(4) 0.8776(3) 0.0428(16) Uani 1 1 d . . .
H66 H 0.4909 0.3335 0.8540 0.051 Uiso 1 1 calc R . .
C67 C 0.5144(3) 0.4305(3) 0.8481(4) 0.0436(17) Uani 1 1 d . . .
H67 H 0.5253 0.4312 0.8043 0.052 Uiso 1 1 calc R . .
C68 C 0.5182(3) 0.4892(4) 0.8856(4) 0.0455(18) Uani 1 1 d . . .
H68 H 0.5320 0.5284 0.8650 0.055 Uiso 1 1 calc R . .

loop_
_atom_site_aniso_label
_atom_site_aniso_U_11
_atom_site_aniso_U_22
_atom_site_aniso_U_33
_atom_site_aniso_U_23
_atom_site_aniso_U_13
_atom_site_aniso_U_12
U1 0.02379(10) 0.02747(11) 0.03224(12) 0.00344(9) 0.00017(11) 0.00150(10)
U2 0.02356(10) 0.02453(10) 0.02552(11) 0.00156(9) 0.00006(9) 0.00016(11)
Tl 0.02589(11) 0.03160(10) 0.03132(12) 0.00387(9) -0.00099(10) 0.00103(10)
S1 0.0314(8) 0.0268(8) 0.0403(10) 0.0033(7) 0.0022(7) 0.0001(6)
S2 0.0287(8) 0.0274(7) 0.0393(10) 0.0050(6) -0.0006(7) 0.0009(6)
S3 0.0367(9) 0.0367(8) 0.0629(12) -0.0058(8) -0.0089(9) 0.0074(8)
O1 0.031(2) 0.027(2) 0.038(2) 0.0014(18) -0.0015(17) -0.0028(18)
O2 0.031(2) 0.031(2) 0.040(3) 0.0043(19) -0.0001(19) -0.0018(18)
O3 0.031(2) 0.027(2) 0.031(2) -0.0012(18) 0.0003(17) -0.0043(18)
O4 0.029(2) 0.031(2) 0.028(2) 0.0002(18) 0.0002(17) 0.0005(18)
O5 0.038(3) 0.032(2) 0.054(3) 0.000(2) -0.002(2) -0.009(2)
O6 0.043(3) 0.036(2) 0.061(3) 0.018(2) 0.006(3) 0.010(2)
O7 0.032(3) 0.042(3) 0.058(3) 0.013(2) 0.007(2) 0.002(2)
O8 0.051(3) 0.039(3) 0.089(4) 0.031(3) -0.010(3) -0.011(2)
O9 0.036(3) 0.046(3) 0.036(3) -0.011(2) 0.007(2) 0.002(2)
O10 0.029(3) 0.075(3) 0.040(3) 0.009(3) 0.005(2) 0.017(2)
O11 0.086(4) 0.066(3) 0.044(3) 0.017(3) -0.014(3) 0.004(3)
O12 0.033(3) 0.070(4) 0.072(4) -0.021(3) 0.010(3) 0.007(2)
O13 0.042(3) 0.038(3) 0.044(3) 0.002(2) -0.005(2) -0.005(2)
N1 0.035(3) 0.033(3) 0.035(3) 0.005(2) 0.004(2) 0.003(2)
N2 0.034(3) 0.036(3) 0.028(3) 0.000(2) -0.003(2) 0.001(2)
N3 0.036(3) 0.023(2) 0.037(3) 0.002(2) -0.001(2) -0.003(2)
N4 0.033(3) 0.025(2) 0.036(3) 0.003(2) 0.006(3) 0.002(2)
N5 0.026(3) 0.026(2) 0.031(3) 0.006(2) 0.002(2) 0.002(2)
N6 0.035(3) 0.026(2) 0.029(3) 0.002(2) 0.002(3) 0.003(2)
N7 0.031(3) 0.031(3) 0.038(3) 0.003(2) -0.006(3) 0.001(3)
N8 0.024(3) 0.033(3) 0.031(3) 0.006(2) -0.001(2) -0.001(2)
N9 0.030(3) 0.028(2) 0.027(3) 0.000(2) 0.001(2) 0.003(2)
N10 0.025(3) 0.025(2) 0.031(3) 0.003(2) 0.001(2) -0.0030(19)
N11 0.040(3) 0.038(3) 0.044(4) 0.004(3) -0.002(3) 0.005(3)
N12 0.033(3) 0.048(3) 0.040(3) -0.009(3) -0.003(2) 0.002(3)
F1 0.105(4) 0.064(3) 0.100(5) -0.035(3) -0.039(4) -0.005(3)
F2 0.054(3) 0.074(3) 0.047(3) 0.005(2) -0.002(2) 0.018(2)
F3 0.061(3) 0.113(4) 0.047(3) -0.019(3) 0.001(3) 0.043(3)
F4 0.118(4) 0.0231(19) 0.064(3) 0.003(2) -0.041(3) -0.011(2)
F5 0.032(2) 0.060(3) 0.043(2) -0.0031(19) -0.0048(17) -0.0048(18)
F6 0.073(3) 0.077(3) 0.028(2) -0.011(2) -0.004(2) 0.037(3)
F7 0.083(4) 0.051(3) 0.115(5) -0.025(3) -0.039(3) -0.003(3)
F8 0.083(4) 0.051(3) 0.078(4) 0.021(2) -0.001(3) -0.004(2)
F9 0.062(3) 0.051(3) 0.075(3) -0.007(2) 0.013(3) 0.020(2)
C1 0.028(3) 0.035(3) 0.049(4) -0.001(3) 0.003(3) -0.001(3)
C2 0.044(4) 0.033(3) 0.052(5) -0.001(3) 0.011(4) -0.004(3)
C3 0.068(5) 0.030(3) 0.039(4) -0.001(3) 0.012(4) -0.005(3)
C4 0.050(4) 0.034(3) 0.039(4) 0.005(3) -0.006(3) -0.013(3)
C5 0.032(3) 0.038(3) 0.037(4) 0.004(3) -0.006(3) -0.002(3)
C6 0.046(4) 0.031(3) 0.042(4) -0.001(3) -0.007(3) 0.007(3)
C7 0.060(5) 0.032(3) 0.045(4) -0.002(3) -0.015(4) 0.003(4)
C8 0.069(5) 0.034(4) 0.048(5) 0.001(3) -0.013(4) -0.010(4)
C9 0.046(4) 0.051(4) 0.049(5) -0.008(4) -0.004(4) -0.021(3)
C10 0.041(4) 0.032(3) 0.040(4) 0.003(3) -0.007(3) -0.004(3)
C11 0.031(3) 0.038(3) 0.034(3) 0.001(3) -0.006(3) -0.003(3)
C12 0.042(4) 0.030(3) 0.037(4) 0.006(3) -0.010(3) 0.002(3)
C13 0.047(4) 0.039(4) 0.033(4) 0.007(3) 0.004(3) -0.015(3)
C14 0.026(3) 0.043(4) 0.042(4) 0.000(3) 0.000(3) -0.002(3)
C15 0.027(3) 0.026(3) 0.036(4) 0.003(3) 0.002(3) 0.001(3)
C16 0.031(3) 0.029(3) 0.044(4) 0.007(3) 0.011(3) 0.000(3)
C17 0.047(4) 0.030(3) 0.057(5) 0.009(3) 0.025(4) 0.005(3)
C18 0.074(5) 0.036(4) 0.034(4) 0.003(3) 0.016(4) -0.003(4)
C19 0.047(4) 0.038(4) 0.037(4) 0.000(3) 0.000(3) 0.001(3)
C20 0.033(3) 0.027(3) 0.036(4) 0.002(3) -0.001(3) -0.003(3)
C21 0.030(3) 0.029(3) 0.030(3) 0.000(3) -0.002(3) -0.001(3)
C22 0.039(4) 0.024(3) 0.028(4) 0.001(2) -0.001(3) 0.005(3)
C23 0.040(4) 0.026(3) 0.036(4) -0.001(3) 0.007(3) 0.002(3)
C24 0.028(3) 0.036(3) 0.038(4) -0.001(3) 0.005(3) -0.001(3)
C25 0.025(3) 0.034(3) 0.041(4) 0.005(3) 0.002(3) 0.000(3)
C26 0.034(4) 0.045(4) 0.039(4) -0.006(3) -0.006(3) 0.004(3)
C27 0.054(4) 0.053(4) 0.035(4) -0.006(3) -0.001(4) -0.002(4)
C28 0.069(6) 0.052(4) 0.045(5) -0.014(4) 0.011(4) -0.006(4)
C29 0.038(4) 0.058(5) 0.055(5) -0.011(4) 0.012(4) -0.006(3)
C30 0.031(3) 0.037(4) 0.038(4) -0.005(3) 0.003(3) -0.004(3)
C31 0.031(3) 0.034(3) 0.046(4) 0.006(3) -0.003(3) 0.005(3)
C32 0.041(4) 0.030(3) 0.052(5) 0.001(3) -0.009(3) 0.011(3)
C33 0.067(5) 0.031(3) 0.043(4) 0.001(3) -0.012(4) 0.001(4)
C34 0.046(4) 0.036(4) 0.052(5) 0.002(3) -0.009(4) 0.003(3)
C35 0.032(4) 0.027(3) 0.049(5) 0.003(3) -0.001(3) 0.004(3)
C36 0.039(4) 0.041(4) 0.030(4) 0.009(3) -0.001(3) -0.006(3)
C37 0.052(4) 0.057(4) 0.028(4) 0.014(3) -0.012(3) -0.017(4)
C38 0.045(4) 0.047(4) 0.046(5) 0.017(3) 0.008(3) -0.001(3)
C39 0.028(3) 0.043(4) 0.046(5) 0.009(3) -0.001(3) -0.003(3)
C40 0.024(3) 0.043(4) 0.038(4) 0.007(3) -0.003(3) -0.002(3)
C41 0.030(3) 0.032(3) 0.035(4) 0.001(3) -0.001(3) 0.004(3)
C42 0.044(4) 0.032(3) 0.026(4) 0.000(3) 0.004(3) 0.008(3)
C43 0.051(4) 0.025(3) 0.032(4) 0.001(3) 0.009(3) 0.003(3)
C44 0.034(4) 0.029(3) 0.031(4) 0.002(2) 0.002(3) -0.006(3)
C45 0.025(3) 0.028(3) 0.024(3) -0.001(2) 0.000(2) -0.002(2)
C46 0.027(3) 0.030(3) 0.034(4) -0.004(3) -0.001(3) 0.009(3)
C47 0.031(4) 0.031(3) 0.028(3) 0.007(3) 0.002(3) 0.006(3)
C48 0.040(4) 0.032(3) 0.034(4) 0.001(3) 0.001(3) 0.002(3)
C49 0.030(3) 0.023(3) 0.025(3) -0.005(2) 0.004(3) -0.002(2)
C50 0.032(3) 0.029(3) 0.026(3) 0.002(2) 0.000(3) -0.003(3)
C51 0.035(3) 0.028(3) 0.052(4) -0.012(3) -0.002(3) -0.002(3)
C52 0.039(3) 0.037(4) 0.037(4) 0.003(3) 0.010(3) 0.002(3)
C53 0.046(4) 0.046(4) 0.039(4) -0.001(3) 0.005(3) -0.003(3)
C54 0.043(4) 0.038(4) 0.042(4) -0.007(3) 0.007(3) -0.005(3)
C55 0.028(4) 0.036(4) 0.066(5) 0.015(4) 0.004(3) 0.000(3)
C56 0.031(3) 0.044(4) 0.053(5) -0.004(3) -0.001(3) -0.006(3)
C57 0.033(3) 0.046(4) 0.041(4) -0.011(3) 0.000(3) -0.002(3)
C58 0.042(4) 0.060(5) 0.032(4) -0.008(3) 0.011(3) -0.005(3)
C59 0.041(4) 0.042(4) 0.049(5) 0.003(3) -0.004(4) -0.008(3)
C60 0.038(4) 0.043(4) 0.045(5) -0.011(3) -0.005(3) 0.005(3)
C61 0.040(4) 0.047(4) 0.060(5) -0.010(4) -0.005(4) 0.015(4)
C62 0.060(5) 0.033(4) 0.026(4) 0.006(3) 0.004(3) 0.010(3)
C63 0.054(5) 0.053(4) 0.057(5) -0.004(4) -0.005(4) -0.008(4)
N13 0.032(3) 0.043(3) 0.069(4) 0.003(3) -0.007(3) -0.001(3)
C64 0.029(3) 0.049(4) 0.042(4) 0.010(3) 0.004(3) 0.003(3)
C65 0.033(4) 0.039(4) 0.046(4) 0.010(3) 0.001(3) 0.000(3)
C66 0.031(4) 0.050(4) 0.047(5) 0.004(3) 0.002(3) 0.001(3)
C67 0.030(4) 0.056(4) 0.045(4) 0.013(4) -0.001(3) -0.001(3)
C68 0.032(4) 0.042(4) 0.063(5) 0.028(4) -0.006(3) -0.002(3)

loop_
_atom_type_symbol
_atom_type_description
_atom_type_scat_dispersion_real
_atom_type_scat_dispersion_imag
_atom_type_scat_source
C C 0.0033 0.0016 'International Tables Vol C Tables 4.2.6.8 and 6.1.1.4'
H H 0.0000 0.0000 'International Tables Vol C Tables 4.2.6.8 and 6.1.1.4'
N N 0.0061 0.0033 'International Tables Vol C Tables 4.2.6.8 and 6.1.1.4'
O O 0.0106 0.0060 'International Tables Vol C Tables 4.2.6.8 and 6.1.1.4'
F F 0.0171 0.0103 'International Tables Vol C Tables 4.2.6.8 and 6.1.1.4'
Tl Tl -2.8358 9.6688 'International Tables Vol C Tables 4.2.6.8 and 6.1.1.4'
U U -9.6767 9.6646 'International Tables Vol C Tables 4.2.6.8 and 6.1.1.4'
S S 0.1246 0.1234 'International Tables Vol C Tables 4.2.6.8 and 6.1.1.4'

loop_
_geom_angle_atom_site_label_1
_geom_angle_atom_site_label_2
_geom_angle_atom_site_label_3
_geom_angle
_geom_angle_site_symmetry_1
_geom_angle_site_symmetry_3
_geom_angle_publ_flag
O2 U1 O1 177.92(18) . . ?
O2 U1 N1 90.47(18) . . ?
O1 U1 N1 88.63(16) . . ?
O2 U1 N5 87.63(16) . . ?
O1 U1 N5 90.31(16) . . ?
N1 U1 N5 72.61(15) . . ?
O2 U1 N4 89.09(18) . . ?
O1 U1 N4 90.73(18) . . ?
N1 U1 N4 149.51(15) . . ?
N5 U1 N4 76.91(15) . . ?
O2 U1 N3 94.31(17) . . ?
O1 U1 N3 87.62(16) . . ?
N1 U1 N3 137.85(15) . . ?
N5 U1 N3 149.34(15) . . ?
N4 U1 N3 72.54(14) . . ?
O2 U1 N2 86.04(17) . . ?
O1 U1 N2 95.43(16) . . ?
N1 U1 N2 70.94(16) . . ?
N5 U1 N2 142.90(16) . . ?
N4 U1 N2 139.37(16) . . ?
N3 U1 N2 67.68(15) . . ?
O4 U2 O3 179.74(19) . . ?
O4 U2 N8 94.13(16) . . ?
O3 U2 N8 86.01(16) . . ?
O4 U2 N10 92.51(16) . . ?
O3 U2 N10 87.25(16) . . ?
N8 U2 N10 145.70(15) . . ?
O4 U2 N6 90.80(17) . . ?
O3 U2 N6 89.22(16) . . ?
N8 U2 N6 141.99(15) . . ?
N10 U2 N6 71.37(15) . . ?
O4 U2 N9 86.62(16) . . ?
O3 U2 N9 93.20(16) . . ?
N8 U2 N9 74.87(15) . . ?
N10 U2 N9 71.99(15) . . ?
N6 U2 N9 143.11(14) . . ?
O4 U2 N7 86.66(17) . . ?
O3 U2 N7 93.59(17) . . ?
N8 U2 N7 73.21(16) . . ?
N10 U2 N7 140.83(16) . . ?
N6 U2 N7 69.48(15) . . ?
N9 U2 N7 146.76(16) . . ?
O3 Tl O5 77.48(12) . . ?
O3 Tl O1 174.18(11) . . ?
O5 Tl O1 97.79(12) . . ?
O3 Tl O8 86.54(13) . . ?
O5 Tl O8 148.76(15) . . ?
O1 Tl O8 99.21(13) . . ?
O3 Tl N11 93.01(13) . . ?
O5 Tl N11 80.33(14) . . ?
O1 Tl N11 89.51(13) . . ?
O8 Tl N11 73.82(16) . . ?
O3 Tl N12 87.38(12) . . ?
O5 Tl N12 107.25(14) . . ?
O1 Tl N12 90.83(12) . . ?
O8 Tl N12 98.52(16) . . ?
N11 Tl N12 172.29(15) . . ?
O7 S1 O6 116.4(3) . . ?
O7 S1 O5 114.4(3) . . ?
O6 S1 O5 114.5(3) . . ?
O7 S1 C61 103.7(3) . . ?
O6 S1 C61 103.6(3) . . ?
O5 S1 C61 101.6(3) . . ?
O9 S2 O8 114.7(3) . . ?
O9 S2 O10 115.6(3) . . ?
O8 S2 O10 115.0(3) . . ?
O9 S2 C62 104.1(3) . . ?
O8 S2 C62 102.1(3) . . ?
O10 S2 C62 102.7(3) . . ?
O12 S3 O13 115.9(3) . . ?
O12 S3 O11 113.0(4) . . ?
O13 S3 O11 114.1(3) . . ?
O12 S3 C63 106.5(4) . . ?
O13 S3 C63 104.5(3) . . ?
O11 S3 C63 100.8(4) . . ?
U1 O1 Tl 164.2(2) . . ?
U2 O3 Tl 176.2(2) . . ?
S1 O5 Tl 134.2(3) . . ?
S2 O8 Tl 139.4(4) . . ?
C1 N1 C5 116.7(6) . . ?
C1 N1 U1 121.0(4) . . ?
C5 N1 U1 121.9(4) . . ?
C10 N2 C6 118.9(6) . . ?
C10 N2 U1 119.0(4) . . ?
C6 N2 U1 121.6(4) . . ?
C11 N3 C15 118.5(5) . . ?
C11 N3 U1 120.2(4) . . ?
C15 N3 U1 119.9(4) . . ?
C20 N4 C16 117.8(5) . . ?
C20 N4 U1 123.0(4) . . ?
C16 N4 U1 119.0(4) . . ?
C25 N5 C21 117.9(5) . . ?
C25 N5 U1 122.2(4) . . ?
C21 N5 U1 119.7(4) . . ?
C26 N6 C30 117.3(6) . . ?
C26 N6 U2 121.9(4) . . ?
C30 N6 U2 120.8(4) . . ?
C31 N7 C35 117.4(5) . . ?
C31 N7 U2 119.4(4) . . ?
C35 N7 U2 122.2(4) . . ?
C40 N8 C36 116.8(5) . . ?
C40 N8 U2 118.9(4) . . ?
C36 N8 U2 123.2(4) . . ?
C41 N9 C45 118.9(5) . . ?
C41 N9 U2 120.8(4) . . ?
C45 N9 U2 120.3(4) . . ?
C46 N10 C50 117.8(5) . . ?
C46 N10 U2 122.2(4) . . ?
C50 N10 U2 119.9(4) . . ?
C55 N11 C51 116.3(6) . . ?
C55 N11 Tl 122.7(5) . . ?
C51 N11 Tl 117.9(4) . . ?
C56 N12 C60 115.5(6) . . ?
C56 N12 Tl 130.3(5) . . ?
C60 N12 Tl 114.2(4) . . ?
N1 C1 C2 122.7(6) . . ?
N1 C1 H1 118.6 . . ?
C2 C1 H1 118.6 . . ?
C1 C2 C3 119.1(6) . . ?
C1 C2 H2 120.4 . . ?
C3 C2 H2 120.4 . . ?
C4 C3 C2 119.1(7) . . ?
C4 C3 H3 120.4 . . ?
C2 C3 H3 120.4 . . ?
C5 C4 C3 119.1(7) . . ?
C5 C4 H4 120.4 . . ?
C3 C4 H4 120.4 . . ?
N1 C5 C4 123.1(6) . . ?
N1 C5 H5 118.4 . . ?
C4 C5 H5 118.4 . . ?
N2 C6 C7 122.2(7) . . ?
N2 C6 H6 118.9 . . ?
C7 C6 H6 118.9 . . ?
C6 C7 C8 119.0(7) . . ?
C6 C7 H7 120.5 . . ?
C8 C7 H7 120.5 . . ?
C9 C8 C7 118.9(7) . . ?
C9 C8 H8 120.6 . . ?
C7 C8 H8 120.6 . . ?
C8 C9 C10 119.2(7) . . ?
C8 C9 H9 120.4 . . ?
C10 C9 H9 120.4 . . ?
N2 C10 C9 121.8(6) . . ?
N2 C10 H10 119.1 . . ?
C9 C10 H10 119.1 . . ?
N3 C11 C12 122.8(6) . . ?
N3 C11 H11 118.6 . . ?
C12 C11 H11 118.6 . . ?
C13 C12 C11 119.5(6) . . ?
C13 C12 H12 120.3 . . ?
C11 C12 H12 120.3 . . ?
C12 C13 C14 118.5(6) . . ?
C12 C13 H13 120.7 . . ?
C14 C13 H13 120.7 . . ?
C15 C14 C13 118.9(6) . . ?
C15 C14 H14 120.6 . . ?
C13 C14 H14 120.6 . . ?
N3 C15 C14 121.9(5) . . ?
N3 C15 H15 119.1 . . ?
C14 C15 H15 119.1 . . ?
N4 C16 C17 122.6(6) . . ?
N4 C16 H16 118.7 . . ?
C17 C16 H16 118.7 . . ?
C18 C17 C16 117.4(6) . . ?
C18 C17 H17 121.3 . . ?
C16 C17 H17 121.3 . . ?
C19 C18 C17 119.9(6) . . ?
C19 C18 H18 120.1 . . ?
C17 C18 H18 120.1 . . ?
C18 C19 C20 119.3(7) . . ?
C18 C19 H19 120.4 . . ?
C20 C19 H19 120.4 . . ?
N4 C20 C19 123.0(6) . . ?
N4 C20 H20 118.5 . . ?
C19 C20 H20 118.5 . . ?
N5 C21 C22 122.1(6) . . ?
N5 C21 H21 118.9 . . ?
C22 C21 H21 118.9 . . ?
C23 C22 C21 120.0(6) . . ?
C23 C22 H22 120.0 . . ?
C21 C22 H22 120.0 . . ?
C22 C23 C24 118.2(6) . . ?
C22 C23 H23 120.9 . . ?
C24 C23 H23 120.9 . . ?
C25 C24 C23 118.7(6) . . ?
C25 C24 H24 120.6 . . ?
C23 C24 H24 120.6 . . ?
N5 C25 C24 123.0(6) . . ?
N5 C25 H25 118.5 . . ?
C24 C25 H25 118.5 . . ?
N6 C26 C27 122.7(6) . . ?
N6 C26 H26 118.6 . . ?
C27 C26 H26 118.6 . . ?
C28 C27 C26 119.1(7) . . ?
C28 C27 H27 120.5 . . ?
C26 C27 H27 120.5 . . ?
C27 C28 C29 119.7(7) . . ?
C27 C28 H28 120.1 . . ?
C29 C28 H28 120.1 . . ?
C30 C29 C28 117.9(7) . . ?
C30 C29 H29 121.1 . . ?
C28 C29 H29 121.1 . . ?
N6 C30 C29 123.3(6) . . ?
N6 C30 H30 118.4 . . ?
C29 C30 H30 118.4 . . ?
N7 C31 C32 123.2(6) . . ?
N7 C31 H31 118.4 . . ?
C32 C31 H31 118.4 . . ?
C33 C32 C31 118.0(6) . . ?
C33 C32 H32 121.0 . . ?
C31 C32 H32 121.0 . . ?
C32 C33 C34 119.0(6) . . ?
C32 C33 H33 120.5 . . ?
C34 C33 H33 120.5 . . ?
C35 C34 C33 118.4(7) . . ?
C35 C34 H34 120.8 . . ?
C33 C34 H34 120.8 . . ?
N7 C35 C34 124.0(6) . . ?
N7 C35 H35 118.0 . . ?
C34 C35 H35 118.0 . . ?
N8 C36 C37 122.4(6) . . ?
N8 C36 H36 118.8 . . ?
C37 C36 H36 118.8 . . ?
C38 C37 C36 118.8(6) . . ?
C38 C37 H37 120.6 . . ?
C36 C37 H37 120.6 . . ?
C39 C38 C37 118.9(6) . . ?
C39 C38 H38 120.6 . . ?
C37 C38 H38 120.6 . . ?
C40 C39 C38 119.6(6) . . ?
C40 C39 H39 120.2 . . ?
C38 C39 H39 120.2 . . ?
N8 C40 C39 123.5(6) . . ?
N8 C40 H40 118.3 . . ?
C39 C40 H40 118.3 . . ?
N9 C41 C42 122.9(6) . . ?
N9 C41 H41 118.6 . . ?
C42 C41 H41 118.6 . . ?
C43 C42 C41 118.0(6) . . ?
C43 C42 H42 121.0 . . ?
C41 C42 H42 121.0 . . ?
C44 C43 C42 120.0(6) . . ?
C44 C43 H43 120.0 . . ?
C42 C43 H43 120.0 . . ?
C43 C44 C45 118.6(6) . . ?
C43 C44 H44 120.7 . . ?
C45 C44 H44 120.7 . . ?
N9 C45 C44 121.5(5) . . ?
N9 C45 H45 119.3 . . ?
C44 C45 H45 119.3 . . ?
N10 C46 C47 122.6(6) . . ?
N10 C46 H46 118.7 . . ?
C47 C46 H46 118.7 . . ?
C48 C47 C46 118.0(6) . . ?
C48 C47 H47 121.0 . . ?
C46 C47 H47 121.0 . . ?
C47 C48 C49 120.2(6) . . ?
C47 C48 H48 119.9 . . ?
C49 C48 H48 119.9 . . ?
C48 C49 C50 118.7(6) . . ?
C48 C49 H49 120.6 . . ?
C50 C49 H49 120.6 . . ?
N10 C50 C49 122.7(6) . . ?
N10 C50 H50 118.7 . . ?
C49 C50 H50 118.7 . . ?
N11 C51 C52 124.2(6) . . ?
N11 C51 H51 117.9 . . ?
C52 C51 H51 117.9 . . ?
C51 C52 C53 118.9(6) . . ?
C51 C52 H52 120.5 . . ?
C53 C52 H52 120.5 . . ?
C52 C53 C54 117.9(7) . . ?
C52 C53 H53 121.1 . . ?
C54 C53 H53 121.1 . . ?
C55 C54 C53 118.5(7) . . ?
C55 C54 H54 120.7 . . ?
C53 C54 H54 120.7 . . ?
N11 C55 C54 124.1(6) . . ?
N11 C55 H55 118.0 . . ?
C54 C55 H55 118.0 . . ?
N12 C56 C57 124.7(7) . . ?
N12 C56 H56 117.6 . . ?
C57 C56 H56 117.6 . . ?
C58 C57 C56 118.2(6) . . ?
C58 C57 H57 120.9 . . ?
C56 C57 H57 120.9 . . ?
C57 C58 C59 117.6(6) . . ?
C57 C58 H58 121.2 . . ?
C59 C58 H58 121.2 . . ?
C60 C59 C58 120.0(7) . . ?
C60 C59 H59 120.0 . . ?
C58 C59 H59 120.0 . . ?
C59 C60 N12 124.1(7) . . ?
C59 C60 H60 118.0 . . ?
N12 C60 H60 118.0 . . ?
F2 C61 F3 107.1(7) . . ?
F2 C61 F1 106.5(6) . . ?
F3 C61 F1 108.0(6) . . ?
F2 C61 S1 112.0(5) . . ?
F3 C61 S1 111.5(5) . . ?
F1 C61 S1 111.5(6) . . ?
F6 C62 F5 107.6(5) . . ?
F6 C62 F4 107.2(6) . . ?
F5 C62 F4 105.6(6) . . ?
F6 C62 S2 112.3(5) . . ?
F5 C62 S2 112.3(4) . . ?
F4 C62 S2 111.4(5) . . ?
F9 C63 F7 108.5(7) . . ?
F9 C63 F8 106.4(7) . . ?
F7 C63 F8 106.8(6) . . ?
F9 C63 S3 112.9(5) . . ?
F7 C63 S3 111.9(6) . . ?
F8 C63 S3 110.1(5) . . ?
C68 N13 C64 116.1(6) . . ?
N13 C64 C65 123.0(7) . . ?
N13 C64 H64 118.5 . . ?
C65 C64 H64 118.5 . . ?
C66 C65 C64 118.8(7) . . ?
C66 C65 H65 120.6 . . ?
C64 C65 H65 120.6 . . ?
C67 C66 C65 119.3(7) . . ?
C67 C66 H66 120.3 . . ?
C65 C66 H66 120.3 . . ?
C66 C67 C68 118.3(7) . . ?
C66 C67 H67 120.8 . . ?
C68 C67 H67 120.8 . . ?
N13 C68 C67 124.5(6) . . ?
N13 C68 H68 117.8 . . ?
C67 C68 H68 117.8 . . ?

loop_
_geom_bond_atom_site_label_1
_geom_bond_atom_site_label_2
_geom_bond_distance
_geom_bond_site_symmetry_2
_geom_bond_publ_flag
U1 O2 1.828(4) . ?
U1 O1 1.836(4) . ?
U1 N1 2.601(5) . ?
U1 N5 2.611(5) . ?
U1 N4 2.618(5) . ?
U1 N3 2.623(5) . ?
U1 N2 2.632(5) . ?
U2 O4 1.829(4) . ?
U2 O3 1.833(4) . ?
U2 N8 2.581(5) . ?
U2 N10 2.588(5) . ?
U2 N6 2.605(5) . ?
U2 N9 2.606(5) . ?
U2 N7 2.623(5) . ?
Tl O3 2.801(4) . ?
Tl O5 2.804(4) . ?
Tl O1 2.839(4) . ?
Tl O8 2.890(5) . ?
Tl N11 2.989(6) . ?
Tl N12 3.076(5) . ?
S1 O7 1.433(4) . ?
S1 O6 1.440(4) . ?
S1 O5 1.454(4) . ?
S1 C61 1.810(8) . ?
S2 O9 1.432(5) . ?
S2 O8 1.441(5) . ?
S2 O10 1.442(4) . ?
S2 C62 1.805(7) . ?
S3 O12 1.409(5) . ?
S3 O13 1.440(5) . ?
S3 O11 1.474(6) . ?
S3 C63 1.792(8) . ?
N1 C1 1.345(7) . ?
N1 C5 1.359(8) . ?
N2 C10 1.339(8) . ?
N2 C6 1.343(8) . ?
N3 C11 1.324(8) . ?
N3 C15 1.353(7) . ?
N4 C20 1.329(8) . ?
N4 C16 1.353(8) . ?
N5 C25 1.340(7) . ?
N5 C21 1.343(7) . ?
N6 C26 1.339(8) . ?
N6 C30 1.347(8) . ?
N7 C31 1.333(8) . ?
N7 C35 1.334(8) . ?
N8 C40 1.342(7) . ?
N8 C36 1.359(8) . ?
N9 C41 1.344(7) . ?
N9 C45 1.350(7) . ?
N10 C46 1.334(7) . ?
N10 C50 1.354(7) . ?
N11 C55 1.322(9) . ?
N11 C51 1.334(8) . ?
N12 C56 1.328(8) . ?
N12 C60 1.343(9) . ?
F1 C61 1.339(9) . ?
F2 C61 1.331(8) . ?
F3 C61 1.335(8) . ?
F4 C62 1.348(7) . ?
F5 C62 1.344(8) . ?
F6 C62 1.327(8) . ?
F7 C63 1.334(8) . ?
F8 C63 1.357(9) . ?
F9 C63 1.308(9) . ?
C1 C2 1.371(9) . ?
C1 H1 0.9300 . ?
C2 C3 1.376(10) . ?
C2 H2 0.9300 . ?
C3 C4 1.367(10) . ?
C3 H3 0.9300 . ?
C4 C5 1.362(9) . ?
C4 H4 0.9300 . ?
C5 H5 0.9300 . ?
C6 C7 1.386(9) . ?
C6 H6 0.9300 . ?
C7 C8 1.394(11) . ?
C7 H7 0.9300 . ?
C8 C9 1.367(10) . ?
C8 H8 0.9300 . ?
C9 C10 1.406(9) . ?
C9 H9 0.9300 . ?
C10 H10 0.9300 . ?
C11 C12 1.373(9) . ?
C11 H11 0.9300 . ?
C12 C13 1.370(9) . ?
C12 H12 0.9300 . ?
C13 C14 1.393(9) . ?
C13 H13 0.9300 . ?
C14 C15 1.377(8) . ?
C14 H14 0.9300 . ?
C15 H15 0.9300 . ?
C16 C17 1.403(9) . ?
C16 H16 0.9300 . ?
C17 C18 1.395(11) . ?
C17 H17 0.9300 . ?
C18 C19 1.356(10) . ?
C18 H18 0.9300 . ?
C19 C20 1.390(9) . ?
C19 H19 0.9300 . ?
C20 H20 0.9300 . ?
C21 C22 1.386(8) . ?
C21 H21 0.9300 . ?
C22 C23 1.372(9) . ?
C22 H22 0.9300 . ?
C23 C24 1.393(9) . ?
C23 H23 0.9300 . ?
C24 C25 1.385(9) . ?
C24 H24 0.9300 . ?
C25 H25 0.9300 . ?
C26 C27 1.391(9) . ?
C26 H26 0.9300 . ?
C27 C28 1.350(11) . ?
C27 H27 0.9300 . ?
C28 C29 1.394(11) . ?
C28 H28 0.9300 . ?
C29 C30 1.378(9) . ?
C29 H29 0.9300 . ?
C30 H30 0.9300 . ?
C31 C32 1.401(9) . ?
C31 H31 0.9300 . ?
C32 C33 1.376(10) . ?
C32 H32 0.9300 . ?
C33 C34 1.397(10) . ?
C33 H33 0.9300 . ?
C34 C35 1.367(9) . ?
C34 H34 0.9300 . ?
C35 H35 0.9300 . ?
C36 C37 1.392(9) . ?
C36 H36 0.9300 . ?
C37 C38 1.376(9) . ?
C37 H37 0.9300 . ?
C38 C39 1.372(10) . ?
C38 H38 0.9300 . ?
C39 C40 1.363(9) . ?
C39 H39 0.9300 . ?
C40 H40 0.9300 . ?
C41 C42 1.395(8) . ?
C41 H41 0.9300 . ?
C42 C43 1.392(9) . ?
C42 H42 0.9300 . ?
C43 C44 1.380(9) . ?
C43 H43 0.9300 . ?
C44 C45 1.412(8) . ?
C44 H44 0.9300 . ?
C45 H45 0.9300 . ?
C46 C47 1.407(8) . ?
C46 H46 0.9300 . ?
C47 C48 1.371(9) . ?
C47 H47 0.9300 . ?
C48 C49 1.374(8) . ?
C48 H48 0.9300 . ?
C49 C50 1.378(8) . ?
C49 H49 0.9300 . ?
C50 H50 0.9300 . ?
C51 C52 1.370(9) . ?
C51 H51 0.9300 . ?
C52 C53 1.374(9) . ?
C52 H52 0.9300 . ?
C53 C54 1.391(9) . ?
C53 H53 0.9300 . ?
C54 C55 1.378(10) . ?
C54 H54 0.9300 . ?
C55 H55 0.9300 . ?
C56 C57 1.380(10) . ?
C56 H56 0.9300 . ?
C57 C58 1.376(10) . ?
C57 H57 0.9300 . ?
C58 C59 1.386(9) . ?
C58 H58 0.9300 . ?
C59 C60 1.343(10) . ?
C59 H59 0.9300 . ?
C60 H60 0.9300 . ?
N13 C68 1.322(9) . ?
N13 C64 1.348(8) . ?
C64 C65 1.402(10) . ?
C64 H64 0.9300 . ?
C65 C66 1.373(10) . ?
C65 H65 0.9300 . ?
C66 C67 1.353(9) . ?
C66 H66 0.9300 . ?
C67 C68 1.406(10) . ?
C67 H67 0.9300 . ?
C68 H68 0.9300 . ?
